data_1560280
loop_
_publ_author_name
'Aitken, R.'
'Haslett, Oliver'
'Slawin, Alexandra'

_publ_section_title
;
 (S)-1-(Ethoxycarbonyl)ethyl(2R,5S)-2,5-dimethyl-1,3-dioxolan-4-one-2-carboxylate
;
_journal_issue 1
_journal_name_full Molbank
_journal_page_first M1178
_journal_paper_doi 10.3390/M1178
_journal_volume 2021
_journal_year 2021
_chemical_absolute_configuration syn
_chemical_formula_moiety 'C11 H16 O7'
_chemical_formula_sum 'C11 H16 O7'
_chemical_formula_weight 260.24
_space_group_crystal_system orthorhombic
_space_group_IT_number 19
_space_group_name_Hall 'P 2ac 2ab'
_space_group_name_H-M_alt 'P 21 21 21'
_atom_sites_solution_hydrogens geom
_atom_sites_solution_primary direct
_atom_sites_solution_secondary difmap
_audit_creation_date 2016-04-06
_audit_creation_method 'by CrystalStructure 4.2'
_cell_angle_alpha 90.0000
_cell_angle_beta 90.0000
_cell_angle_gamma 90.0000
_cell_formula_units_Z 4
_cell_length_a 4.8832(7)
_cell_length_b 7.5868(12)
_cell_length_c 35.478(6)
_cell_measurement_reflns_used 3866
_cell_measurement_temperature 93
_cell_measurement_theta_max 27.40
_cell_measurement_theta_min 2.70
_cell_volume 1314.4(4)
_computing_cell_refinement 'CrystalClear-SM Expert 2.1 b45'
_computing_data_collection 'CrystalClear-SM Expert 2.1 b45 (Rigaku, 2015)'
_computing_data_reduction 'CrystalClear-SM Expert 2.1 b45'
_computing_molecular_graphics 'CrystalStructure 4.2'
_computing_publication_material 'CrystalStructure 4.2 (Rigaku, 2015)'
_computing_structure_refinement 'SHELXL Version 2014/7 (Sheldrick, 2008)'
_computing_structure_solution 'SIR2011 (Burla, et al., 2012)'
_diffrn_ambient_temperature 93
_diffrn_detector_area_resol_mean 5.814
_diffrn_measured_fraction_theta_full 0.990
_diffrn_measured_fraction_theta_max 0.990
_diffrn_measurement_device_type 'Rigaku XtaLAB P200'
_diffrn_measurement_method \w
_diffrn_radiation_type 'Mo K\a'
_diffrn_radiation_wavelength 0.71075
_diffrn_reflns_av_R_equivalents 0.0417
_diffrn_reflns_Laue_measured_fraction_full 0.990
_diffrn_reflns_Laue_measured_fraction_max 0.990
_diffrn_reflns_limit_h_max 5
_diffrn_reflns_limit_h_min -5
_diffrn_reflns_limit_k_max 9
_diffrn_reflns_limit_k_min -7
_diffrn_reflns_limit_l_max 42
_diffrn_reflns_limit_l_min -28
_diffrn_reflns_number 5175
_diffrn_reflns_point_group_measured_fraction_full 0.959
_diffrn_reflns_point_group_measured_fraction_max 0.959
_diffrn_reflns_theta_full 25.242
_diffrn_reflns_theta_max 25.300
_diffrn_reflns_theta_min 2.746
_diffrn_standards_number 0
_exptl_absorpt_coefficient_mu 0.111
_exptl_absorpt_correction_T_max 0.998
_exptl_absorpt_correction_T_min 0.543
_exptl_absorpt_correction_type multi-scan
_exptl_absorpt_process_details 'REQAB (Rigaku, 1998)'
_exptl_crystal_colour colorless
_exptl_crystal_density_diffrn 1.315
_exptl_crystal_density_method 'not measured'
_exptl_crystal_description prism
_exptl_crystal_F_000 552.00
_exptl_crystal_size_max 0.120
_exptl_crystal_size_mid 0.030
_exptl_crystal_size_min 0.020
_refine_diff_density_max 0.17
_refine_diff_density_min -0.16
_refine_ls_abs_structure_details
;
 Flack x determined using 779 quotients [(I+)-(I-)]/[(I+)+(I-)]
 (Parsons, Flack and Wagner, Acta Cryst. B69 (2013) 249-259).
;
_refine_ls_abs_structure_Flack -0.4(7)
_refine_ls_extinction_method none
_refine_ls_goodness_of_fit_ref 1.048
_refine_ls_hydrogen_treatment constr
_refine_ls_number_parameters 163
_refine_ls_number_reflns 2275
_refine_ls_number_restraints 0
_refine_ls_R_factor_all 0.0385
_refine_ls_R_factor_gt 0.0360
_refine_ls_shift/su_max 0.000
_refine_ls_structure_factor_coef Fsqd
_refine_ls_weighting_details 'w = 1/[\s^2^(Fo^2^)+(0.0370P)^2^+0.1925P] where P=(Fo^2^+2Fc^2^)/3'
_refine_ls_weighting_scheme calc
_refine_ls_wR_factor_gt 0.0882
_refine_ls_wR_factor_ref 0.0899
_reflns_Friedel_coverage 0.593
_reflns_Friedel_fraction_full 0.910
_reflns_Friedel_fraction_max 0.911
_reflns_number_gt 2149
_reflns_number_total 2275
_reflns_threshold_expression F^2^>2.0\s(F^2^)
_cod_data_source_file s5.cif
_cod_data_source_block 2
_cod_database_code 1560280

loop_
_space_group_symop_id
_space_group_symop_operation_xyz
1 +X,+Y,+Z
2 1/2-X,-Y,1/2+Z
3 1/2+X,1/2-Y,-Z
4 -X,1/2+Y,1/2-Z

loop_
_atom_site_label
_atom_site_type_symbol
_atom_site_fract_x
_atom_site_fract_y
_atom_site_fract_z
_atom_site_U_iso_or_equiv
_atom_site_adp_type
_atom_site_occupancy
_atom_site_site_symmetry_order
_atom_site_calc_flag
_atom_site_refinement_flags_posn
_atom_site_refinement_flags_adp
_atom_site_refinement_flags_occupancy
_atom_site_disorder_assembly
_atom_site_disorder_group
O1 O 0.0645(3) 0.2392(2) 0.33423(4) 0.0249(4) Uani 1 1 d . . . . .
O2 O 0.0348(3) 0.4873(2) 0.30010(5) 0.0339(4) Uani 1 1 d . . . . .
O4 O 0.4399(3) 0.1115(2) 0.30745(4) 0.0255(4) Uani 1 1 d . . . . .
O6 O 0.5518(3) 0.0518(2) 0.39519(4) 0.0285(4) Uani 1 1 d . . . . .
O7 O 0.4837(3) 0.3324(2) 0.37554(4) 0.0240(4) Uani 1 1 d . . . . .
O9 O 0.2363(3) 0.3340(2) 0.44226(5) 0.0321(4) Uani 1 1 d . . . . .
O10 O 0.5890(3) 0.4697(2) 0.47083(4) 0.0272(4) Uani 1 1 d . . . . .
C2 C 0.1554(5) 0.3546(3) 0.30779(7) 0.0256(5) Uani 1 1 d . . . . .
C3 C 0.4175(5) 0.2839(3) 0.29108(6) 0.0252(5) Uani 1 1 d . . . . .
H3 H 0.5759 0.3587 0.2991 0.030 Uiso 1 1 calc R U . . .
C5 C 0.2708(4) 0.1063(3) 0.33981(6) 0.0232(5) Uani 1 1 d . . . . .
C6 C 0.4488(4) 0.1576(3) 0.37425(6) 0.0229(5) Uani 1 1 d . . . . .
C8 C 0.6455(4) 0.3995(3) 0.40661(6) 0.0244(5) Uani 1 1 d . . . . .
H8 H 0.8079 0.3215 0.4107 0.029 Uiso 1 1 calc R U . . .
C9 C 0.4634(5) 0.3962(3) 0.44151(6) 0.0240(5) Uani 1 1 d . . . . .
C10 C 0.4344(5) 0.4668(3) 0.50611(6) 0.0290(5) Uani 1 1 d . . . . .
H10A H 0.4187 0.3445 0.5156 0.035 Uiso 1 1 calc R U . . .
H10B H 0.2476 0.5138 0.5020 0.035 Uiso 1 1 calc R U . . .
C11 C 0.5840(6) 0.5787(4) 0.53415(7) 0.0371(6) Uani 1 1 d . . . . .
H11A H 0.4841 0.5788 0.5581 0.045 Uiso 1 1 calc R U . . .
H11B H 0.7682 0.5308 0.5381 0.045 Uiso 1 1 calc R U . . .
H11C H 0.5978 0.6995 0.5246 0.045 Uiso 1 1 calc R U . . .
C12 C 0.4098(5) 0.2691(3) 0.24848(7) 0.0345(6) Uani 1 1 d . . . . .
H12A H 0.3945 0.3870 0.2374 0.041 Uiso 1 1 calc R U . . .
H12B H 0.5783 0.2127 0.2396 0.041 Uiso 1 1 calc R U . . .
H12C H 0.2516 0.1979 0.2409 0.041 Uiso 1 1 calc R U . . .
C13 C 0.1406(5) -0.0721(3) 0.34383(7) 0.0295(5) Uani 1 1 d . . . . .
H13A H 0.0243 -0.0736 0.3663 0.035 Uiso 1 1 calc R U . . .
H13B H 0.0289 -0.0971 0.3215 0.035 Uiso 1 1 calc R U . . .
H13C H 0.2837 -0.1620 0.3463 0.035 Uiso 1 1 calc R U . . .
C14 C 0.7405(6) 0.5820(3) 0.39599(7) 0.0332(6) Uani 1 1 d . . . . .
H14A H 0.8510 0.6312 0.4165 0.040 Uiso 1 1 calc R U . . .
H14B H 0.8513 0.5758 0.3730 0.040 Uiso 1 1 calc R U . . .
H14C H 0.5811 0.6577 0.3916 0.040 Uiso 1 1 calc R U . . .

loop_
_atom_site_aniso_label
_atom_site_aniso_U_11
_atom_site_aniso_U_22
_atom_site_aniso_U_33
_atom_site_aniso_U_23
_atom_site_aniso_U_13
_atom_site_aniso_U_12
O1 0.0202(7) 0.0295(8) 0.0251(8) 0.0022(7) -0.0007(7) -0.0007(7)
O2 0.0287(8) 0.0343(10) 0.0387(10) 0.0068(8) -0.0047(8) 0.0024(8)
O4 0.0274(8) 0.0291(8) 0.0201(8) -0.0004(7) 0.0035(7) 0.0009(7)
O6 0.0310(8) 0.0293(9) 0.0252(8) 0.0026(7) -0.0031(8) 0.0025(7)
O7 0.0266(7) 0.0267(8) 0.0188(7) -0.0014(6) -0.0043(7) -0.0022(6)
O9 0.0242(8) 0.0448(10) 0.0274(9) -0.0005(8) 0.0008(8) -0.0035(7)
O10 0.0262(8) 0.0369(9) 0.0185(8) -0.0025(7) 0.0007(7) -0.0005(7)
C2 0.0227(10) 0.0300(12) 0.0240(11) 0.0009(10) -0.0059(10) -0.0055(10)
C3 0.0254(10) 0.0285(12) 0.0216(11) 0.0001(9) 0.0003(10) -0.0042(10)
C5 0.0225(10) 0.0273(12) 0.0197(11) -0.0001(9) 0.0016(10) 0.0010(9)
C6 0.0208(10) 0.0284(11) 0.0196(10) -0.0015(10) 0.0026(10) 0.0003(9)
C8 0.0239(10) 0.0289(12) 0.0202(11) -0.0017(10) -0.0040(10) -0.0014(9)
C9 0.0237(10) 0.0241(11) 0.0241(12) 0.0025(9) -0.0039(10) 0.0030(9)
C10 0.0300(11) 0.0361(13) 0.0209(11) 0.0025(10) 0.0055(10) 0.0040(11)
C11 0.0533(15) 0.0354(14) 0.0225(12) -0.0031(10) 0.0059(13) 0.0006(13)
C12 0.0451(15) 0.0352(13) 0.0231(12) 0.0017(11) -0.0003(13) -0.0062(13)
C13 0.0314(11) 0.0308(13) 0.0264(12) 0.0006(10) 0.0002(11) -0.0048(10)
C14 0.0389(12) 0.0362(13) 0.0244(12) -0.0009(11) -0.0010(11) -0.0114(11)

loop_
_atom_type_symbol
_atom_type_description
_atom_type_scat_dispersion_real
_atom_type_scat_dispersion_imag
_atom_type_scat_source
C C 0.0033 0.0016
;
International Tables for Crystallography
(Vol. C, Tables 4.2.6.8 and 6.1.1.4)
;
H H 0.0000 0.0000
;
International Tables for Crystallography
(Vol. C, Table 6.1.1.4)
;
O O 0.0106 0.0060
;
International Tables for Crystallography
(Vol. C, Tables 4.2.6.8 and 6.1.1.4)
;

loop_
_geom_angle_atom_site_label_1
_geom_angle_atom_site_label_2
_geom_angle_atom_site_label_3
_geom_angle
_geom_angle_site_symmetry_1
_geom_angle_site_symmetry_3
_geom_angle_publ_flag
C2 O1 C5 108.51(17) . . ?
C5 O4 C3 108.02(16) . . ?
C6 O7 C8 116.33(17) . . ?
C9 O10 C10 115.14(18) . . ?
O2 C2 O1 122.6(2) . . ?
O2 C2 C3 128.8(2) . . ?
O1 C2 C3 108.6(2) . . ?
O4 C3 C2 103.27(18) . . ?
O4 C3 C12 109.73(19) . . ?
C2 C3 C12 113.4(2) . . ?
O4 C3 H3 110.1 . . ?
C2 C3 H3 110.1 . . ?
C12 C3 H3 110.1 . . ?
O4 C5 O1 106.12(17) . . ?
O4 C5 C13 110.45(18) . . ?
O1 C5 C13 110.36(17) . . ?
O4 C5 C6 107.80(16) . . ?
O1 C5 C6 108.99(17) . . ?
C13 C5 C6 112.87(19) . . ?
O6 C6 O7 125.9(2) . . ?
O6 C6 C5 123.6(2) . . ?
O7 C6 C5 110.31(18) . . ?
O7 C8 C14 107.46(18) . . ?
O7 C8 C9 107.11(17) . . ?
C14 C8 C9 113.41(19) . . ?
O7 C8 H8 109.6 . . ?
C14 C8 H8 109.6 . . ?
C9 C8 H8 109.6 . . ?
O9 C9 O10 124.8(2) . . ?
O9 C9 C8 124.1(2) . . ?
O10 C9 C8 111.04(18) . . ?
O10 C10 C11 107.9(2) . . ?
O10 C10 H10A 110.1 . . ?
C11 C10 H10A 110.1 . . ?
O10 C10 H10B 110.1 . . ?
C11 C10 H10B 110.1 . . ?
H10A C10 H10B 108.4 . . ?
C10 C11 H11A 109.5 . . ?
C10 C11 H11B 109.5 . . ?
H11A C11 H11B 109.5 . . ?
C10 C11 H11C 109.5 . . ?
H11A C11 H11C 109.5 . . ?
H11B C11 H11C 109.5 . . ?
C3 C12 H12A 109.5 . . ?
C3 C12 H12B 109.5 . . ?
H12A C12 H12B 109.5 . . ?
C3 C12 H12C 109.5 . . ?
H12A C12 H12C 109.5 . . ?
H12B C12 H12C 109.5 . . ?
C5 C13 H13A 109.5 . . ?
C5 C13 H13B 109.5 . . ?
H13A C13 H13B 109.5 . . ?
C5 C13 H13C 109.5 . . ?
H13A C13 H13C 109.5 . . ?
H13B C13 H13C 109.5 . . ?
C8 C14 H14A 109.5 . . ?
C8 C14 H14B 109.5 . . ?
H14A C14 H14B 109.5 . . ?
C8 C14 H14C 109.5 . . ?
H14A C14 H14C 109.5 . . ?
H14B C14 H14C 109.5 . . ?

loop_
_geom_bond_atom_site_label_1
_geom_bond_atom_site_label_2
_geom_bond_distance
_geom_bond_site_symmetry_2
_geom_bond_publ_flag
O1 C2 1.358(3) . ?
O1 C5 1.439(3) . ?
O2 C2 1.198(3) . ?
O4 C5 1.415(3) . ?
O4 C3 1.435(3) . ?
O6 C6 1.203(3) . ?
O7 C6 1.338(3) . ?
O7 C8 1.448(3) . ?
O9 C9 1.205(3) . ?
O10 C9 1.330(3) . ?
O10 C10 1.462(3) . ?
C2 C3 1.509(3) . ?
C3 C12 1.516(3) . ?
C3 H3 1.0000 . ?
C5 C13 1.502(3) . ?
C5 C6 1.549(3) . ?
C8 C14 1.508(3) . ?
C8 C9 1.525(3) . ?
C8 H8 1.0000 . ?
C10 C11 1.498(3) . ?
C10 H10A 0.9900 . ?
C10 H10B 0.9900 . ?
C11 H11A 0.9800 . ?
C11 H11B 0.9800 . ?
C11 H11C 0.9800 . ?
C12 H12A 0.9800 . ?
C12 H12B 0.9800 . ?
C12 H12C 0.9800 . ?
C13 H13A 0.9800 . ?
C13 H13B 0.9800 . ?
C13 H13C 0.9800 . ?
C14 H14A 0.9800 . ?
C14 H14B 0.9800 . ?
C14 H14C 0.9800 . ?

loop_
_geom_torsion_atom_site_label_1
_geom_torsion_atom_site_label_2
_geom_torsion_atom_site_label_3
_geom_torsion_atom_site_label_4
_geom_torsion
_geom_torsion_site_symmetry_1
_geom_torsion_site_symmetry_2
_geom_torsion_site_symmetry_3
_geom_torsion_site_symmetry_4
_geom_torsion_publ_flag
C5 O1 C2 O2 -173.2(2) . . . . ?
C5 O1 C2 C3 7.7(2) . . . . ?
C5 O4 C3 C2 -19.1(2) . . . . ?
C5 O4 C3 C12 -140.23(19) . . . . ?
O2 C2 C3 O4 -172.2(2) . . . . ?
O1 C2 C3 O4 6.9(2) . . . . ?
O2 C2 C3 C12 -53.5(3) . . . . ?
O1 C2 C3 C12 125.6(2) . . . . ?
C3 O4 C5 O1 24.2(2) . . . . ?
C3 O4 C5 C13 143.83(19) . . . . ?
C3 O4 C5 C6 -92.4(2) . . . . ?
C2 O1 C5 O4 -19.7(2) . . . . ?
C2 O1 C5 C13 -139.3(2) . . . . ?
C2 O1 C5 C6 96.2(2) . . . . ?
C8 O7 C6 O6 -4.4(3) . . . . ?
C8 O7 C6 C5 179.62(16) . . . . ?
O4 C5 C6 O6 -97.7(2) . . . . ?
O1 C5 C6 O6 147.5(2) . . . . ?
C13 C5 C6 O6 24.5(3) . . . . ?
O4 C5 C6 O7 78.4(2) . . . . ?
O1 C5 C6 O7 -36.4(2) . . . . ?
C13 C5 C6 O7 -159.41(19) . . . . ?
C6 O7 C8 C14 160.84(19) . . . . ?
C6 O7 C8 C9 -77.0(2) . . . . ?
C10 O10 C9 O9 1.8(3) . . . . ?
C10 O10 C9 C8 -177.77(17) . . . . ?
O7 C8 C9 O9 5.6(3) . . . . ?
C14 C8 C9 O9 124.0(2) . . . . ?
O7 C8 C9 O10 -174.76(17) . . . . ?
C14 C8 C9 O10 -56.4(2) . . . . ?
C9 O10 C10 C11 -171.16(19) . . . . ?
